data_4072205
loop_
_publ_author_name
'Kimura, Tsutomu'
'Uozumi, Yasuhiro'

_publ_section_title
;
 Synthesis of [2,6-Bis(2-oxazolinyl)phenyl]palladium Complexes via the
 Ligand Introduction Route
;
_journal_issue 19
_journal_name_full Organometallics
_journal_page_first 5159
_journal_paper_doi 10.1021/om800666x
_journal_volume 27
_journal_year 2008
_chemical_formula_moiety 'C16 H19 Cl N2 O2 Pd '
_chemical_formula_sum 'C16 H19 Cl N2 O2 Pd'
_chemical_formula_weight 413.19
_space_group_IT_number 14
_symmetry_cell_setting monoclinic
_symmetry_Int_Tables_number 14
_symmetry_space_group_name_Hall '-P 2ybc'
_symmetry_space_group_name_H-M 'P 1 21/c 1'
_cell_angle_alpha 90
_cell_angle_beta 105.974(5)
_cell_angle_gamma 90
_cell_formula_units_Z 8
_cell_length_a 16.019(7)
_cell_length_b 9.903(5)
_cell_length_c 21.732(10)
_cell_measurement_reflns_used 10420
_cell_measurement_temperature 173.1
_cell_measurement_theta_max 27.5
_cell_measurement_theta_min 3.1
_cell_volume 3314(3)
_computing_cell_refinement CrystalClear
_computing_data_collection CrystalClear
_computing_data_reduction CrystalStructure
_computing_publication_material 'CrystalStructure Ver. 3.5.1'
_computing_structure_refinement CRYSTALS
_computing_structure_solution SIR92
_diffrn_detector_area_resol_mean 7.31
_diffrn_measured_fraction_theta_full 0.9452
_diffrn_measured_fraction_theta_max 0.9463
_diffrn_measurement_device_type 'Rigaku Saturn'
_diffrn_measurement_method \w
_diffrn_radiation_type 'Mo K\a'
_diffrn_radiation_wavelength 0.7107
_diffrn_reflns_av_R_equivalents 0.034
_diffrn_reflns_limit_h_max 18
_diffrn_reflns_limit_h_min -19
_diffrn_reflns_limit_k_max 12
_diffrn_reflns_limit_k_min -12
_diffrn_reflns_limit_l_max 20
_diffrn_reflns_limit_l_min -28
_diffrn_reflns_number 51768
_diffrn_reflns_theta_full 27.50
_diffrn_reflns_theta_max 27.48
_exptl_absorpt_coefficient_mu 1.289
_exptl_absorpt_correction_T_max 0.773
_exptl_absorpt_correction_T_min 0.742
_exptl_absorpt_correction_type numerical
_exptl_absorpt_process_details
;
    Higashi, T. (1999). Program for Absorption Correction.
    Rigaku Corporation, Tokyo, Japan.
;
_exptl_crystal_colour yellow
_exptl_crystal_density_diffrn 1.656
_exptl_crystal_density_method 'not measured'
_exptl_crystal_description block
_exptl_crystal_F_000 1664.00
_exptl_crystal_size_max 0.30
_exptl_crystal_size_mid 0.25
_exptl_crystal_size_min 0.20
_refine_diff_density_max 1.17
_refine_diff_density_min -0.87
_refine_ls_extinction_method none
_refine_ls_goodness_of_fit_ref 1.102
_refine_ls_hydrogen_treatment refall
_refine_ls_number_parameters 430
_refine_ls_number_reflns 7212
_refine_ls_R_factor_gt 0.0360
_refine_ls_shift/su_max 0.0060
_refine_ls_structure_factor_coef F
_refine_ls_weighting_details 'w = 1/[0.0009Fo^2^ + 1.0000\s(Fo^2^)]'
_refine_ls_weighting_scheme calc
_refine_ls_wR_factor_ref 0.0530
_reflns_number_gt 6045
_reflns_number_total 7618
_reflns_threshold_expression F^2^>2.0\s(F^2^)
_cod_data_source_file om800666x_si_001.cif
_cod_data_source_block '__Me2phebox'
_cod_original_cell_volume 3314.3(27)
_cod_original_formula_sum 'C16 H19 Cl N2 O2 Pd '
_cod_database_code 4072205

loop_
_symmetry_equiv_pos_as_xyz
x,y,z
-x,-y,-z
-x,y+1/2,-z+1/2
x,-y+1/2,z+1/2

loop_
_atom_site_label
_atom_site_type_symbol
_atom_site_fract_x
_atom_site_fract_y
_atom_site_fract_z
_atom_site_U_iso_or_equiv
_atom_site_adp_type
_atom_site_occupancy
_atom_site_symmetry_multiplicity
_atom_site_calc_flag
Pd(1) Pd 0.10793(2) 0.20304(2) 0.465280(10) 0.02861(7) Uani 1.00 1 d
Pd(2) Pd 0.56925(2) 0.07965(3) 0.637170(10) 0.03405(8) Uani 1.00 1 d
Cl(1) Cl 0.11576(7) 0.43408(8) 0.43234(5) 0.0475(3) Uani 1.00 1 d
Cl(2) Cl 0.68209(7) 0.04060(11) 0.73457(5) 0.0550(3) Uani 1.00 1 d
O(1) O -0.0168(2) -0.0719(3) 0.32913(13) 0.0493(8) Uani 1.00 1 d
O(2) O 0.2282(2) 0.0851(3) 0.65031(13) 0.0507(8) Uani 1.00 1 d
O(3) O 0.5980(2) 0.3856(3) 0.5165(1) 0.0570(9) Uani 1.00 1 d
O(4) O 0.3512(2) -0.1611(3) 0.5926(2) 0.0721(11) Uani 1.00 1 d
N(1) N 0.0379(2) 0.1199(3) 0.37982(13) 0.0326(7) Uani 1.00 1 d
N(2) N 0.1777(2) 0.2086(3) 0.5611(1) 0.0357(8) Uani 1.00 1 d
N(3) N 0.6217(2) 0.2383(3) 0.5981(1) 0.0362(8) Uani 1.00 1 d
N(4) N 0.4800(2) -0.0673(3) 0.6431(2) 0.0517(10) Uani 1.00 1 d
C(1) C 0.1044(2) 0.0149(3) 0.4887(2) 0.0295(8) Uani 1.00 1 d
C(2) C 0.0621(2) -0.0779(3) 0.4433(2) 0.0334(9) Uani 1.00 1 d
C(3) C 0.0621(2) -0.2142(3) 0.4599(2) 0.0406(10) Uani 1.00 1 d
C(4) C 0.1048(3) -0.2542(4) 0.5215(2) 0.0444(11) Uani 1.00 1 d
C(5) C 0.1471(2) -0.1618(4) 0.5672(2) 0.0423(10) Uani 1.00 1 d
C(6) C 0.1462(2) -0.0247(3) 0.5507(2) 0.0326(9) Uani 1.00 1 d
C(7) C 0.0264(2) -0.0089(3) 0.3831(2) 0.0343(9) Uani 1.00 1 d
C(8) C -0.0500(3) 0.0370(4) 0.2835(2) 0.0584(13) Uani 1.00 1 d
C(9) C 0.0046(3) 0.1627(4) 0.3120(2) 0.0433(10) Uani 1.00 1 d
C(10) C -0.0517(3) 0.2890(4) 0.3054(2) 0.0462(11) Uani 1.00 1 d
C(11) C 0.0827(3) 0.1838(4) 0.2862(2) 0.060(1) Uani 1.00 1 d
C(12) C 0.1853(2) 0.0920(4) 0.5882(2) 0.0376(10) Uani 1.00 1 d
C(13) C 0.2608(4) 0.2217(4) 0.6677(2) 0.065(1) Uani 1.00 1 d
C(14) C 0.2187(3) 0.3118(4) 0.6096(2) 0.0412(10) Uani 1.00 1 d
C(15) C 0.2836(3) 0.3951(5) 0.5881(2) 0.066(2) Uani 1.00 1 d
C(16) C 0.1468(3) 0.3988(4) 0.6221(2) 0.0544(12) Uani 1.00 1 d
C(17) C 0.4763(2) 0.1179(4) 0.5611(2) 0.0361(9) Uani 1.00 1 d
C(18) C 0.4844(2) 0.2233(4) 0.5225(2) 0.0413(10) Uani 1.00 1 d
C(19) C 0.4165(3) 0.2546(5) 0.4683(2) 0.0558(13) Uani 1.00 1 d
C(20) C 0.3428(3) 0.1751(5) 0.4540(2) 0.060(1) Uani 1.00 1 d
C(21) C 0.3349(3) 0.0669(5) 0.4923(2) 0.0578(13) Uani 1.00 1 d
C(22) C 0.4018(2) 0.0384(4) 0.5464(2) 0.0450(11) Uani 1.00 1 d
C(23) C 0.5691(2) 0.2853(4) 0.5461(2) 0.0398(10) Uani 1.00 1 d
C(24) C 0.6904(3) 0.3972(5) 0.5492(2) 0.058(1) Uani 1.00 1 d
C(25) C 0.7033(2) 0.3193(4) 0.6127(2) 0.0415(10) Uani 1.00 1 d
C(26) C 0.7048(3) 0.4143(4) 0.6680(2) 0.057(1) Uani 1.00 1 d
C(27) C 0.7819(3) 0.2288(4) 0.6276(2) 0.0527(12) Uani 1.00 1 d
C(28) C 0.4114(3) -0.0652(4) 0.5945(2) 0.0526(13) Uani 1.00 1 d
C(29) C 0.3863(5) -0.2429(9) 0.6484(4) 0.114(2) Uiso 1.00 1 d
C(30) C 0.4737(3) -0.1813(4) 0.6852(3) 0.059(1) Uani 1.00 1 d
C(31) C 0.4762(4) -0.1298(5) 0.7505(3) 0.100(2) Uani 1.00 1 d
C(32) C 0.5466(4) -0.2773(5) 0.6895(3) 0.083(2) Uani 1.00 1 d
H(1) H 0.0329(2) -0.2786(3) 0.4290(2) 0.052(2) Uiso 1.00 1 c
H(2) H 0.1053(3) -0.3469(4) 0.5327(2) 0.056(2) Uiso 1.00 1 c
H(3) H 0.1764(2) -0.1903(4) 0.6094(2) 0.053(2) Uiso 1.00 1 c
H(5) H -0.0420(3) 0.0152(4) 0.2429(2) 0.067(2) Uiso 1.00 1 c
H(4) H -0.1100(3) 0.0522(4) 0.2791(2) 0.067(2) Uiso 1.00 1 c
H(6) H -0.0176(3) 0.3605(4) 0.3287(2) 0.055(2) Uiso 1.00 1 c
H(7) H -0.0720(3) 0.3135(4) 0.2615(2) 0.056(2) Uiso 1.00 1 c
H(8) H -0.0998(3) 0.2725(4) 0.3219(2) 0.055(2) Uiso 1.00 1 c
H(9) H 0.1143(3) 0.1017(4) 0.2893(2) 0.076(2) Uiso 1.00 1 c
H(10) H 0.0641(3) 0.2116(4) 0.2428(2) 0.076(2) Uiso 1.00 1 c
H(11) H 0.1189(3) 0.2514(4) 0.3110(2) 0.076(2) Uiso 1.00 1 c
H(13) H 0.2451(4) 0.2517(4) 0.7046(2) 0.072(2) Uiso 1.00 1 c
H(12) H 0.3222(4) 0.2238(4) 0.6761(2) 0.072(2) Uiso 1.00 1 c
H(14) H 0.3275(3) 0.3376(5) 0.5810(2) 0.082(2) Uiso 1.00 1 c
H(15) H 0.2550(3) 0.4398(5) 0.5494(2) 0.082(2) Uiso 1.00 1 c
H(16) H 0.3092(3) 0.4601(5) 0.6199(2) 0.082(2) Uiso 1.00 1 c
H(17) H 0.1714(3) 0.4651(4) 0.6534(2) 0.065(2) Uiso 1.00 1 c
H(18) H 0.1162(3) 0.4420(4) 0.5835(2) 0.065(2) Uiso 1.00 1 c
H(19) H 0.1078(3) 0.3438(4) 0.6371(2) 0.065(2) Uiso 1.00 1 c
H(20) H 0.4214(3) 0.3286(5) 0.4418(2) 0.067(2) Uiso 1.00 1 c
H(21) H 0.2962(3) 0.1961(5) 0.4176(2) 0.071(2) Uiso 1.00 1 c
H(22) H 0.2843(3) 0.0121(5) 0.4817(2) 0.068(2) Uiso 1.00 1 c
H(24) H 0.7244(3) 0.3578(5) 0.5244(2) 0.072(2) Uiso 1.00 1 c
H(23) H 0.7062(3) 0.4893(5) 0.5573(2) 0.072(2) Uiso 1.00 1 c
H(25) H 0.7566(3) 0.4664(4) 0.6778(2) 0.071(2) Uiso 1.00 1 c
H(26) H 0.6560(3) 0.4728(4) 0.6566(2) 0.071(2) Uiso 1.00 1 c
H(27) H 0.7029(3) 0.3626(4) 0.7044(2) 0.071(2) Uiso 1.00 1 c
H(28) H 0.7823(3) 0.1738(4) 0.6635(2) 0.065(2) Uiso 1.00 1 c
H(29) H 0.7800(3) 0.1731(4) 0.5917(2) 0.064(2) Uiso 1.00 1 c
H(30) H 0.8330(3) 0.2825(4) 0.6370(2) 0.064(2) Uiso 1.00 1 c
H(31) H 0.3480(5) -0.2375(9) 0.6748(4) 0.137(3) Uiso 1.00 1 c
H(32) H 0.3923(5) -0.3345(9) 0.6375(4) 0.137(3) Uiso 1.00 1 c
H(33) H 0.4731(4) -0.2037(5) 0.7777(3) 0.138(4) Uiso 1.00 1 c
H(34) H 0.5290(4) -0.0820(5) 0.7676(3) 0.138(4) Uiso 1.00 1 c
H(35) H 0.4285(4) -0.0709(5) 0.7477(3) 0.138(4) Uiso 1.00 1 c
H(36) H 0.5425(4) -0.3506(5) 0.7167(3) 0.105(3) Uiso 1.00 1 c
H(37) H 0.5444(4) -0.3107(5) 0.6481(3) 0.105(3) Uiso 1.00 1 c
H(38) H 0.5999(4) -0.2310(5) 0.7065(3) 0.105(3) Uiso 1.00 1 c

loop_
_atom_site_aniso_label
_atom_site_aniso_U_11
_atom_site_aniso_U_22
_atom_site_aniso_U_33
_atom_site_aniso_U_12
_atom_site_aniso_U_13
_atom_site_aniso_U_23
Pd(1) 0.0370(2) 0.01985(13) 0.0320(1) -0.00209(9) 0.01443(11) -0.00216(9)
Pd(2) 0.0291(2) 0.0327(2) 0.0414(2) 0.00172(10) 0.01143(12) 0.00487(10)
Cl(1) 0.0623(6) 0.0237(4) 0.0553(6) -0.0066(4) 0.0137(5) 0.0035(4)
Cl(2) 0.0509(6) 0.0633(6) 0.0459(5) 0.0014(5) 0.0050(5) 0.0165(5)
O(1) 0.066(2) 0.038(1) 0.041(1) -0.0048(12) 0.0082(13) -0.0129(11)
O(2) 0.059(2) 0.050(2) 0.038(1) 0.0002(12) 0.0045(13) 0.0027(12)
O(3) 0.048(2) 0.072(2) 0.054(2) -0.002(1) 0.019(1) 0.026(2)
O(4) 0.051(2) 0.053(2) 0.109(3) -0.022(1) 0.017(2) -0.004(2)
N(1) 0.042(2) 0.0267(13) 0.032(1) -0.0009(11) 0.0151(13) -0.0021(11)
N(2) 0.042(2) 0.032(2) 0.034(2) -0.0049(12) 0.0107(13) -0.0040(11)
N(3) 0.028(2) 0.043(2) 0.040(2) -0.0028(12) 0.0128(13) 0.0064(13)
N(4) 0.044(2) 0.035(2) 0.078(3) -0.0002(13) 0.018(2) 0.011(2)
C(1) 0.030(2) 0.026(2) 0.038(2) -0.0005(12) 0.019(1) -0.0013(13)
C(2) 0.038(2) 0.022(2) 0.045(2) -0.0013(12) 0.019(2) -0.0057(13)
C(3) 0.041(2) 0.028(2) 0.060(2) -0.006(1) 0.027(2) -0.008(2)
C(4) 0.054(2) 0.025(2) 0.061(2) 0.001(2) 0.028(2) 0.006(2)
C(5) 0.047(2) 0.035(2) 0.051(2) 0.007(2) 0.023(2) 0.011(2)
C(6) 0.036(2) 0.027(2) 0.038(2) 0.0014(13) 0.016(2) 0.0019(13)
C(7) 0.040(2) 0.033(2) 0.033(2) -0.001(1) 0.015(2) -0.0093(13)
C(8) 0.082(3) 0.047(2) 0.039(2) 0.000(2) 0.005(2) -0.008(2)
C(9) 0.059(2) 0.040(2) 0.033(2) 0.006(2) 0.016(2) -0.001(2)
C(10) 0.055(3) 0.044(2) 0.040(2) 0.006(2) 0.013(2) 0.005(2)
C(11) 0.082(3) 0.063(3) 0.045(2) 0.017(2) 0.034(2) 0.009(2)
C(12) 0.039(2) 0.038(2) 0.037(2) 0.000(1) 0.012(2) 0.002(1)
C(13) 0.077(3) 0.052(3) 0.051(3) -0.002(2) -0.006(2) -0.004(2)
C(14) 0.051(2) 0.036(2) 0.036(2) -0.011(2) 0.012(2) -0.008(1)
C(15) 0.069(3) 0.073(3) 0.062(3) -0.040(3) 0.027(3) -0.026(2)
C(16) 0.069(3) 0.050(2) 0.042(2) -0.002(2) 0.013(2) -0.014(2)
C(17) 0.027(2) 0.041(2) 0.040(2) 0.005(1) 0.010(2) -0.006(2)
C(18) 0.034(2) 0.055(2) 0.036(2) 0.010(2) 0.012(2) 0.003(2)
C(19) 0.046(3) 0.081(3) 0.040(2) 0.008(2) 0.013(2) 0.004(2)
C(20) 0.043(3) 0.088(4) 0.046(2) 0.012(2) 0.005(2) -0.011(2)
C(21) 0.030(2) 0.075(3) 0.066(3) 0.001(2) 0.009(2) -0.026(2)
C(22) 0.032(2) 0.042(2) 0.062(3) 0.001(2) 0.015(2) -0.015(2)
C(23) 0.035(2) 0.051(2) 0.038(2) 0.006(2) 0.018(2) 0.009(2)
C(24) 0.047(3) 0.072(3) 0.059(3) -0.008(2) 0.020(2) 0.017(2)
C(25) 0.033(2) 0.050(2) 0.046(2) -0.004(2) 0.018(2) 0.005(2)
C(26) 0.049(3) 0.061(3) 0.068(3) -0.013(2) 0.026(2) -0.010(2)
C(27) 0.033(2) 0.061(3) 0.067(3) -0.000(2) 0.019(2) 0.001(2)
C(28) 0.034(2) 0.038(2) 0.089(3) -0.010(2) 0.021(2) -0.012(2)
C(30) 0.069(3) 0.037(2) 0.080(3) -0.012(2) 0.035(3) 0.005(2)
C(31) 0.165(6) 0.053(3) 0.128(5) -0.029(3) 0.116(5) -0.012(3)
C(32) 0.133(5) 0.046(3) 0.085(4) 0.027(3) 0.055(4) 0.025(3)

loop_
_atom_type_symbol
_atom_type_description
_atom_type_scat_dispersion_real
_atom_type_scat_dispersion_imag
_atom_type_scat_source
C C 0.003 0.002
;
International Tables for Crystallography
(1992, Vol. C, Tables 4.2.6.8 and 6.1.1.4)
;
H H 0.000 0.000
;
International Tables for Crystallography
(1992, Vol. C, Table 6.1.1.4)
;
Cl Cl 0.148 0.159
;
International Tables for Crystallography
(1992, Vol. C, Tables 4.2.6.8 and 6.1.1.4)
;
N N 0.006 0.003
;
International Tables for Crystallography
(1992, Vol. C, Tables 4.2.6.8 and 6.1.1.4)
;
O O 0.011 0.006
;
International Tables for Crystallography
(1992, Vol. C, Tables 4.2.6.8 and 6.1.1.4)
;
Pd Pd -0.999 1.007
;
International Tables for Crystallography
(1992, Vol. C, Tables 4.2.6.8 and 6.1.1.4)
;

loop_
_geom_angle_atom_site_label_1
_geom_angle_atom_site_label_2
_geom_angle_atom_site_label_3
_geom_angle
_geom_angle_publ_flag
Cl(1) Pd(1) N(1) 99.88(8) yes
Cl(1) Pd(1) N(2) 102.43(8) yes
Cl(1) Pd(1) C(1) 177.3(1) yes
N(1) Pd(1) N(2) 157.7(1) yes
N(1) Pd(1) C(1) 78.7(1) yes
N(2) Pd(1) C(1) 78.9(1) yes
Cl(2) Pd(2) N(3) 101.02(8) yes
Cl(2) Pd(2) N(4) 101.4(1) yes
Cl(2) Pd(2) C(17) 177.1(1) yes
N(3) Pd(2) N(4) 157.6(1) yes
N(3) Pd(2) C(17) 78.7(1) yes
N(4) Pd(2) C(17) 78.9(1) yes
C(7) O(1) C(8) 104.7(3) yes
C(12) O(2) C(13) 105.2(3) yes
C(23) O(3) C(24) 105.3(3) yes
C(28) O(4) C(29) 105.1(4) yes
C(7) N(1) C(9) 108.5(3) yes
C(7) N(1) Pd(1) 113.3(2) yes
C(9) N(1) Pd(1) 137.7(2) yes
C(12) N(2) C(14) 109.0(3) yes
C(12) N(2) Pd(1) 113.1(2) yes
C(14) N(2) Pd(1) 137.8(2) yes
C(23) N(3) C(25) 108.3(3) yes
C(23) N(3) Pd(2) 113.0(2) yes
C(25) N(3) Pd(2) 138.8(2) yes
C(28) N(4) C(30) 109.3(3) yes
C(28) N(4) Pd(2) 112.5(3) yes
C(30) N(4) Pd(2) 138.1(3) yes
C(2) C(1) C(6) 121.1(3) yes
C(2) C(1) Pd(1) 119.7(2) yes
C(6) C(1) Pd(1) 119.1(2) yes
C(3) C(2) C(7) 131.5(3) yes
C(3) C(2) C(1) 119.5(3) yes
C(7) C(2) C(1) 109.0(3) yes
C(4) C(3) H(1) 120.5(4) no
C(4) C(3) C(2) 119.5(3) yes
H(1) C(3) C(2) 120.1(4) no
C(5) C(4) H(2) 119.1(4) no
C(5) C(4) C(3) 121.4(3) yes
H(2) C(4) C(3) 119.5(4) no
C(6) C(5) H(3) 120.1(4) no
C(6) C(5) C(4) 119.2(3) yes
H(3) C(5) C(4) 120.7(4) no
C(12) C(6) C(1) 109.8(3) yes
C(12) C(6) C(5) 130.8(3) yes
C(1) C(6) C(5) 119.4(3) yes
O(1) C(7) N(1) 117.3(3) yes
O(1) C(7) C(2) 123.4(3) yes
N(1) C(7) C(2) 119.2(3) yes
C(9) C(8) H(5) 110.4(5) no
C(9) C(8) H(4) 110.9(5) no
C(9) C(8) O(1) 105.1(3) yes
H(5) C(8) H(4) 109.5(6) no
H(5) C(8) O(1) 110.2(5) no
H(4) C(8) O(1) 110.7(5) no
C(10) C(9) C(11) 112.2(3) yes
C(10) C(9) N(1) 111.7(3) yes
C(10) C(9) C(8) 111.6(3) yes
C(11) C(9) N(1) 107.3(3) yes
C(11) C(9) C(8) 113.2(4) yes
N(1) C(9) C(8) 100.2(3) yes
H(6) C(10) H(7) 109.5(5) no
H(6) C(10) H(8) 109.5(5) no
H(6) C(10) C(9) 108.9(4) no
H(7) C(10) H(8) 109.5(5) no
H(7) C(10) C(9) 109.5(4) no
H(8) C(10) C(9) 110.0(4) no
H(9) C(11) H(10) 109.5(6) no
H(9) C(11) H(11) 109.5(6) no
H(9) C(11) C(9) 109.5(5) no
H(10) C(11) H(11) 109.5(6) no
H(10) C(11) C(9) 110.0(5) no
H(11) C(11) C(9) 109.0(5) no
O(2) C(12) N(2) 117.7(3) yes
O(2) C(12) C(6) 123.2(3) yes
N(2) C(12) C(6) 119.1(3) yes
C(14) C(13) H(13) 110.6(5) no
C(14) C(13) H(12) 109.8(5) no
C(14) C(13) O(2) 106.2(3) yes
H(13) C(13) H(12) 109.5(6) no
H(13) C(13) O(2) 110.5(5) no
H(12) C(13) O(2) 110.3(5) no
C(15) C(14) C(16) 111.6(3) yes
C(15) C(14) N(2) 111.6(3) yes
C(15) C(14) C(13) 112.9(4) yes
C(16) C(14) N(2) 107.9(3) yes
C(16) C(14) C(13) 111.2(4) yes
N(2) C(14) C(13) 101.0(3) yes
H(14) C(15) H(15) 109.5(7) no
H(14) C(15) H(16) 109.5(6) no
H(14) C(15) C(14) 109.2(5) no
H(15) C(15) H(16) 109.5(6) no
H(15) C(15) C(14) 109.0(5) no
H(16) C(15) C(14) 110.2(6) no
H(17) C(16) H(18) 109.5(5) no
H(17) C(16) H(19) 109.5(6) no
H(17) C(16) C(14) 109.5(5) no
H(18) C(16) H(19) 109.5(6) no
H(18) C(16) C(14) 109.1(5) no
H(19) C(16) C(14) 109.8(4) no
C(18) C(17) C(22) 120.7(3) yes
C(18) C(17) Pd(2) 119.5(2) yes
C(22) C(17) Pd(2) 119.7(3) yes
C(19) C(18) C(23) 129.8(4) yes
C(19) C(18) C(17) 120.1(4) yes
C(23) C(18) C(17) 110.1(3) yes
C(20) C(19) H(20) 120.8(5) no
C(20) C(19) C(18) 118.8(4) yes
H(20) C(19) C(18) 120.4(5) no
C(21) C(20) H(21) 119.4(5) no
C(21) C(20) C(19) 121.3(4) yes
H(21) C(20) C(19) 119.3(6) no
C(22) C(21) H(22) 120.0(5) no
C(22) C(21) C(20) 119.4(4) yes
H(22) C(21) C(20) 120.6(5) no
C(28) C(22) C(17) 108.8(3) yes
C(28) C(22) C(21) 131.6(4) yes
C(17) C(22) C(21) 119.6(4) yes
O(3) C(23) N(3) 117.3(3) yes
O(3) C(23) C(18) 124.1(3) yes
N(3) C(23) C(18) 118.5(3) yes
C(25) C(24) H(24) 110.3(5) no
C(25) C(24) H(23) 110.5(5) no
C(25) C(24) O(3) 105.4(4) yes
H(24) C(24) H(23) 109.5(6) no
H(24) C(24) O(3) 110.8(4) no
H(23) C(24) O(3) 110.4(5) no
C(26) C(25) C(27) 111.5(3) yes
C(26) C(25) N(3) 108.8(3) yes
C(26) C(25) C(24) 111.5(3) yes
C(27) C(25) N(3) 111.0(3) yes
C(27) C(25) C(24) 112.8(4) yes
N(3) C(25) C(24) 100.6(3) yes
H(25) C(26) H(26) 109.5(6) no
H(25) C(26) H(27) 109.5(5) no
H(25) C(26) C(25) 109.6(5) no
H(26) C(26) H(27) 109.5(7) no
H(26) C(26) C(25) 109.7(5) no
H(27) C(26) C(25) 109.1(5) no
H(28) C(27) H(29) 109.5(6) no
H(28) C(27) H(30) 109.5(5) no
H(28) C(27) C(25) 109.5(5) no
H(29) C(27) H(30) 109.5(6) no
H(29) C(27) C(25) 109.5(4) no
H(30) C(27) C(25) 109.5(4) no
O(4) C(28) N(4) 117.0(4) yes
O(4) C(28) C(22) 123.1(3) yes
N(4) C(28) C(22) 119.9(4) yes
C(30) C(29) H(31) 108.1(8) no
C(30) C(29) H(32) 111.7(8) no
C(30) C(29) O(4) 107.7(6) yes
H(31) C(29) H(32) 109(1) no
H(31) C(29) O(4) 108.1(8) no
H(32) C(29) O(4) 111.6(8) no
C(31) C(30) C(32) 110.0(4) yes
C(31) C(30) N(4) 109.8(4) yes
C(31) C(30) C(29) 114.3(5) yes
C(32) C(30) N(4) 109.9(5) yes
C(32) C(30) C(29) 111.5(5) yes
N(4) C(30) C(29) 100.9(4) yes
H(33) C(31) H(34) 109.5(8) no
H(33) C(31) H(35) 109(1) no
H(33) C(31) C(30) 109.5(6) no
H(34) C(31) H(35) 109.5(7) no
H(34) C(31) C(30) 109.3(8) no
H(35) C(31) C(30) 109.6(6) no
H(36) C(32) H(37) 109.5(6) no
H(36) C(32) H(38) 109.5(7) no
H(36) C(32) C(30) 109.8(7) no
H(37) C(32) H(38) 109.5(9) no
H(37) C(32) C(30) 109.8(6) no
H(38) C(32) C(30) 108.8(5) no

loop_
_geom_bond_atom_site_label_1
_geom_bond_atom_site_label_2
_geom_bond_distance
_geom_bond_publ_flag
Pd(1) Cl(1) 2.4109(9) yes
Pd(1) N(1) 2.059(3) yes
Pd(1) N(2) 2.076(3) yes
Pd(1) C(1) 1.936(3) yes
Pd(2) Cl(2) 2.407(1) yes
Pd(2) N(3) 2.070(3) yes
Pd(2) N(4) 2.068(3) yes
Pd(2) C(17) 1.933(3) yes
O(1) C(7) 1.340(4) yes
O(1) C(8) 1.463(5) yes
O(2) C(12) 1.338(4) yes
O(2) C(13) 1.461(5) yes
O(3) C(23) 1.335(5) yes
O(3) C(24) 1.458(5) yes
O(4) C(28) 1.346(5) yes
O(4) C(29) 1.439(8) yes
N(1) C(7) 1.293(4) yes
N(1) C(9) 1.485(4) yes
N(2) C(12) 1.286(4) yes
N(2) C(14) 1.484(4) yes
N(3) C(23) 1.296(4) yes
N(3) C(25) 1.492(5) yes
N(4) C(28) 1.298(5) yes
N(4) C(30) 1.475(6) yes
C(1) C(2) 1.383(4) yes
C(1) C(6) 1.386(4) yes
C(2) C(3) 1.397(5) yes
C(2) C(7) 1.447(5) yes
C(3) C(4) 1.382(5) yes
C(3) H(1) 0.950(5) no
C(4) C(5) 1.384(5) yes
C(4) H(2) 0.950(5) no
C(5) C(6) 1.404(5) yes
C(5) H(3) 0.950(5) no
C(6) C(12) 1.452(5) yes
C(8) C(9) 1.550(6) yes
C(8) H(5) 0.950(7) no
C(8) H(4) 0.950(7) no
C(9) C(10) 1.525(5) yes
C(9) C(11) 1.519(7) yes
C(10) H(6) 0.950(5) no
C(10) H(7) 0.950(5) no
C(10) H(8) 0.950(7) no
C(11) H(9) 0.950(6) no
C(11) H(10) 0.950(6) no
C(11) H(11) 0.950(6) no
C(13) C(14) 1.543(6) yes
C(13) H(13) 0.950(8) no
C(13) H(12) 0.950(8) no
C(14) C(15) 1.498(7) yes
C(14) C(16) 1.523(6) yes
C(15) H(14) 0.950(7) no
C(15) H(15) 0.950(6) no
C(15) H(16) 0.950(7) no
C(16) H(17) 0.950(6) no
C(16) H(18) 0.950(6) no
C(16) H(19) 0.950(7) no
C(17) C(18) 1.368(5) yes
C(17) C(22) 1.392(5) yes
C(18) C(19) 1.401(5) yes
C(18) C(23) 1.447(5) yes
C(19) C(20) 1.382(7) yes
C(19) H(20) 0.950(7) no
C(20) C(21) 1.383(7) yes
C(20) H(21) 0.950(6) no
C(21) C(22) 1.385(5) yes
C(21) H(22) 0.950(6) no
C(22) C(28) 1.442(6) yes
C(24) C(25) 1.544(6) yes
C(24) H(24) 0.950(7) no
C(24) H(23) 0.950(7) no
C(25) C(26) 1.521(6) yes
C(25) C(27) 1.507(5) yes
C(26) H(25) 0.950(6) no
C(26) H(26) 0.950(6) no
C(26) H(27) 0.950(7) no
C(27) H(28) 0.950(7) no
C(27) H(29) 0.950(7) no
C(27) H(30) 0.950(6) no
C(29) C(30) 1.535(8) yes
C(29) H(31) 0.95(1) no
C(29) H(32) 0.95(1) no
C(30) C(31) 1.498(9) yes
C(30) C(32) 1.489(8) yes
C(31) H(33) 0.950(9) no
C(31) H(34) 0.950(9) no
C(31) H(35) 0.950(9) no
C(32) H(36) 0.950(8) no
C(32) H(37) 0.950(8) no
C(32) H(38) 0.950(8) no

loop_
_geom_contact_atom_site_label_1
_geom_contact_atom_site_label_2
_geom_contact_distance
_geom_contact_publ_flag
_geom_contact_site_symmetry_2
Pd(1) Cl(1) 2.4109(9) yes 55501
Pd(1) N(1) 2.059(3) yes 55501
Pd(1) N(2) 2.076(3) yes 55501
Pd(1) C(2) 2.884(3) yes 55501
Pd(1) C(6) 2.878(3) yes 55501
Pd(1) C(7) 2.832(3) yes 55501
Pd(1) C(9) 3.311(3) yes 55501
Pd(1) C(12) 2.838(3) yes 55501
Pd(1) C(14) 3.328(3) yes 55501
Pd(1) H(6) 3.464(4) no 55501
Pd(1) H(11) 3.440(5) no 55501
Pd(1) H(15) 3.467(5) no 55501
Pd(1) H(18) 3.468(4) no 55501
Pd(1) H(21) 3.448(5) no 55501
Pd(1) H(22) 3.336(4) no 55501
Pd(2) Cl(2) 2.407(1) yes 55501
Pd(2) N(3) 2.070(3) yes 55501
Pd(2) N(4) 2.068(3) yes 55501
Pd(2) C(18) 2.866(3) yes 55501
Pd(2) C(22) 2.888(3) yes 55501
Pd(2) C(23) 2.839(4) yes 55501
Pd(2) C(25) 3.340(4) yes 55501
Pd(2) C(28) 2.832(4) yes 55501
Pd(2) C(30) 3.315(5) yes 55501
Pd(2) H(27) 3.584(4) no 55501
Pd(2) H(28) 3.431(4) no 55501
Pd(2) H(34) 3.468(7) no 55501
Pd(2) H(38) 3.402(5) no 55501
Cl(1) Pd(1) 2.4109(9) yes 55501
Cl(1) N(1) 3.428(3) yes 55501
Cl(1) N(2) 3.504(3) yes 55501
Cl(1) C(10) 3.577(4) yes 55501
Cl(1) H(1) 3.132(4) no 56501
Cl(1) H(2) 3.113(4) no 56501
Cl(1) H(6) 2.742(4) no 55501
Cl(1) H(11) 3.210(5) no 55501
Cl(1) H(15) 2.886(4) no 55501
Cl(1) H(18) 3.283(5) no 55501
Cl(2) Pd(2) 2.407(1) yes 55501
Cl(2) N(3) 3.461(3) yes 55501
Cl(2) N(4) 3.468(3) yes 55501
Cl(2) H(27) 3.290(5) no 55501
Cl(2) H(28) 2.841(5) no 55501
Cl(2) H(34) 2.996(7) no 55501
Cl(2) H(38) 2.983(5) no 55501
O(1) N(1) 2.249(4) yes 55501
O(1) C(1) 3.582(4) yes 55501
O(1) C(2) 2.455(4) yes 55501
O(1) C(3) 3.111(5) yes 55501
O(1) C(9) 2.393(4) yes 55501
O(1) C(11) 3.262(6) yes 55501
O(1) C(11) 3.434(5) yes 54502
O(1) H(1) 2.930(4) no 55501
O(1) H(5) 2.001(5) no 55501
O(1) H(4) 2.007(5) no 55501
O(1) H(7) 2.956(5) no 54502
O(1) H(9) 3.019(6) no 55501
O(1) H(10) 2.638(5) no 54502
O(1) H(11) 3.502(5) no 54502
O(2) O(4) 3.573(5) yes 55501
O(2) N(2) 2.246(4) yes 55501
O(2) C(1) 3.594(4) yes 55501
O(2) C(5) 3.104(4) yes 55501
O(2) C(6) 2.456(4) yes 55501
O(2) C(14) 2.402(4) yes 55501
O(2) C(15) 3.563(6) yes 55501
O(2) C(16) 3.359(5) yes 55501
O(2) H(3) 2.918(4) no 55501
O(2) H(13) 2.002(5) no 55501
O(2) H(12) 2.000(6) no 55501
O(2) H(14) 3.516(6) no 55501
O(2) H(19) 3.172(5) no 55501
O(3) N(3) 2.247(4) yes 55501
O(3) C(17) 3.579(5) yes 55501
O(3) C(18) 2.458(5) yes 55501
O(3) C(19) 3.092(5) yes 55501
O(3) C(25) 2.388(4) yes 55501
O(3) C(26) 3.279(5) yes 55501
O(3) H(20) 2.903(5) no 55501
O(3) H(24) 2.003(5) no 55501
O(3) H(23) 1.999(5) no 55501
O(3) H(26) 3.053(5) no 55501
O(4) O(2) 3.573(5) yes 55501
O(4) N(4) 2.254(4) yes 55501
O(4) C(5) 3.162(5) yes 55501
O(4) C(6) 3.434(4) yes 55501
O(4) C(17) 3.588(5) yes 55501
O(4) C(21) 3.099(6) yes 55501
O(4) C(22) 2.453(5) yes 55501
O(4) C(30) 2.402(5) yes 55501
O(4) C(31) 3.480(7) yes 55501
O(4) C(32) 3.454(6) yes 55501
O(4) H(3) 2.936(5) no 55501
O(4) H(22) 2.911(6) no 55501
O(4) H(31) 1.955(9) no 55501
O(4) H(32) 1.995(9) no 55501
O(4) H(35) 3.376(7) no 55501
O(4) H(37) 3.342(7) no 55501
N(1) Pd(1) 2.059(3) yes 55501
N(1) Cl(1) 3.428(3) yes 55501
N(1) O(1) 2.249(4) yes 55501
N(1) C(1) 2.535(4) yes 55501
N(1) C(2) 2.365(4) yes 55501
N(1) C(8) 2.328(5) yes 55501
N(1) C(10) 2.490(4) yes 55501
N(1) C(11) 2.420(6) yes 55501
N(1) H(5) 3.078(5) no 55501
N(1) H(4) 2.828(5) no 55501
N(1) H(6) 2.675(4) no 55501
N(1) H(7) 3.300(4) no 55501
N(1) H(8) 2.683(5) no 55501
N(1) H(9) 2.593(6) no 55501
N(1) H(10) 3.250(6) no 55501
N(1) H(11) 2.587(6) no 55501
N(2) Pd(1) 2.076(3) yes 55501
N(2) Cl(1) 3.504(3) yes 55501
N(2) O(2) 2.246(4) yes 55501
N(2) C(1) 2.553(4) yes 55501
N(2) C(6) 2.362(4) yes 55501
N(2) C(13) 2.337(5) yes 55501
N(2) C(15) 2.466(6) yes 55501
N(2) C(16) 2.432(5) yes 55501
N(2) C(21) 3.552(6) yes 55501
N(2) H(13) 3.035(5) no 55501
N(2) H(12) 2.904(5) no 55501
N(2) H(14) 2.646(6) no 55501
N(2) H(15) 2.649(6) no 55501
N(2) H(16) 3.284(5) no 55501
N(2) H(17) 3.256(5) no 55501
N(2) H(18) 2.610(5) no 55501
N(2) H(19) 2.606(6) no 55501
N(2) H(22) 3.362(6) no 55501
N(3) Pd(2) 2.070(3) yes 55501
N(3) Cl(2) 3.461(3) yes 55501
N(3) O(3) 2.247(4) yes 55501
N(3) C(17) 2.542(4) yes 55501
N(3) C(18) 2.360(4) yes 55501
N(3) C(24) 2.337(6) yes 55501
N(3) C(26) 2.451(5) yes 55501
N(3) C(27) 2.471(5) yes 55501
N(3) H(24) 2.851(6) no 55501
N(3) H(23) 3.075(6) no 55501
N(3) H(25) 3.273(5) no 55501
N(3) H(26) 2.631(5) no 55501
N(3) H(27) 2.625(5) no 55501
N(3) H(28) 2.652(5) no 55501
N(3) H(29) 2.659(5) no 55501
N(3) H(30) 3.286(5) no 55501
N(4) Pd(2) 2.068(3) yes 55501
N(4) Cl(2) 3.468(3) yes 55501
N(4) O(4) 2.254(4) yes 55501
N(4) C(17) 2.546(5) yes 55501
N(4) C(22) 2.373(5) yes 55501
N(4) C(29) 2.321(9) yes 55501
N(4) C(31) 2.432(8) yes 55501
N(4) C(32) 2.426(6) yes 55501
N(4) H(31) 2.931(9) no 55501
N(4) H(32) 2.983(9) no 55501
N(4) H(33) 3.251(8) no 55501
N(4) H(34) 2.607(7) no 55501
N(4) H(35) 2.624(9) no 55501
N(4) H(36) 3.248(6) no 55501
N(4) H(37) 2.612(6) no 55501
N(4) H(38) 2.600(6) no 55501
C(1) O(1) 3.582(4) yes 55501
C(1) O(2) 3.594(4) yes 55501
C(1) N(1) 2.535(4) yes 55501
C(1) N(2) 2.553(4) yes 55501
C(1) C(3) 2.401(4) yes 55501
C(1) C(4) 2.758(5) yes 55501
C(1) C(5) 2.408(5) yes 55501
C(1) C(7) 2.304(4) yes 55501
C(1) C(12) 2.322(4) yes 55501
C(1) H(1) 3.260(4) no 55501
C(1) H(3) 3.267(5) no 55501
C(1) H(22) 2.928(6) no 55501
C(2) Pd(1) 2.884(3) yes 55501
C(2) O(1) 2.455(4) yes 55501
C(2) N(1) 2.365(4) yes 55501
C(2) C(4) 2.401(5) yes 55501
C(2) C(5) 2.790(5) yes 55501
C(2) C(6) 2.411(4) yes 55501
C(2) H(1) 2.046(4) no 55501
C(2) H(2) 3.258(5) no 55501
C(2) H(22) 3.539(5) no 55501
C(3) O(1) 3.111(5) yes 55501
C(3) C(1) 2.401(4) yes 55501
C(3) C(5) 2.412(5) yes 55501
C(3) C(6) 2.787(5) yes 55501
C(3) C(7) 2.593(5) yes 55501
C(3) H(2) 2.027(5) no 55501
C(3) H(3) 3.269(5) no 55501
C(4) C(1) 2.758(5) yes 55501
C(4) C(2) 2.401(5) yes 55501
C(4) C(6) 2.404(5) yes 55501
C(4) H(1) 2.036(5) no 55501
C(4) H(3) 2.040(5) no 55501
C(4) H(18) 3.281(5) no 54501
C(5) O(2) 3.104(4) yes 55501
C(5) O(4) 3.162(5) yes 55501
C(5) C(1) 2.408(5) yes 55501
C(5) C(2) 2.790(5) yes 55501
C(5) C(3) 2.412(5) yes 55501
C(5) C(12) 2.597(5) yes 55501
C(5) H(1) 3.268(5) no 55501
C(5) H(2) 2.024(5) no 55501
C(5) H(31) 3.499(8) no 55501
C(6) Pd(1) 2.878(3) yes 55501
C(6) O(2) 2.456(4) yes 55501
C(6) O(4) 3.434(4) yes 55501
C(6) N(2) 2.362(4) yes 55501
C(6) C(2) 2.411(4) yes 55501
C(6) C(3) 2.787(5) yes 55501
C(6) C(4) 2.404(5) yes 55501
C(6) H(2) 3.260(5) no 55501
C(6) H(3) 2.052(5) no 55501
C(6) H(22) 3.017(6) no 55501
C(7) Pd(1) 2.832(3) yes 55501
C(7) C(1) 2.304(4) yes 55501
C(7) C(3) 2.593(5) yes 55501
C(7) C(8) 2.220(5) yes 55501
C(7) C(9) 2.257(5) yes 55501
C(7) C(10) 3.457(5) yes 55501
C(7) C(11) 3.150(6) yes 55501
C(7) H(1) 2.844(5) no 55501
C(7) H(5) 2.949(5) no 55501
C(7) H(4) 2.743(5) no 55501
C(7) H(8) 3.483(5) no 55501
C(7) H(9) 2.985(7) no 55501
C(7) H(11) 3.546(6) no 55501
C(8) N(1) 2.328(5) yes 55501
C(8) C(7) 2.220(5) yes 55501
C(8) C(9) 1.550(6) yes 55501
C(8) C(10) 2.543(6) yes 55501
C(8) C(11) 2.563(7) yes 55501
C(8) H(6) 3.350(6) no 55501
C(8) H(6) 3.409(7) no 54502
C(8) H(7) 2.785(6) no 55501
C(8) H(7) 3.275(7) no 54502
C(8) H(8) 2.672(6) no 55501
C(8) H(9) 2.678(7) no 55501
C(8) H(10) 2.830(7) no 55501
C(8) H(10) 3.269(6) no 54502
C(8) H(11) 3.362(7) no 55501
C(8) H(11) 3.490(6) no 54502
C(9) Pd(1) 3.311(3) yes 55501
C(9) O(1) 2.393(4) yes 55501
C(9) C(7) 2.257(5) yes 55501
C(9) C(8) 1.550(6) yes 55501
C(9) H(5) 2.080(5) no 55501
C(9) H(4) 2.087(6) no 55501
C(9) H(6) 2.041(5) no 55501
C(9) H(7) 2.049(5) no 55501
C(9) H(8) 2.054(6) no 55501
C(9) H(9) 2.043(7) no 55501
C(9) H(10) 2.049(7) no 55501
C(9) H(11) 2.037(7) no 55501
C(10) Cl(1) 3.577(4) yes 55501
C(10) N(1) 2.490(4) yes 55501
C(10) C(7) 3.457(5) yes 55501
C(10) C(8) 2.543(6) yes 55501
C(10) C(11) 2.527(7) yes 55501
C(10) H(5) 3.055(6) no 55501
C(10) H(5) 3.039(6) no 55502
C(10) H(4) 2.531(6) no 55501
C(10) H(9) 3.338(7) no 55501
C(10) H(10) 2.696(7) no 55501
C(10) H(11) 2.727(7) no 55501
C(11) O(1) 3.262(6) yes 55501
C(11) O(1) 3.434(5) yes 55502
C(11) N(1) 2.420(6) yes 55501
C(11) C(7) 3.150(6) yes 55501
C(11) C(8) 2.563(7) yes 55501
C(11) C(10) 2.527(7) yes 55501
C(11) H(5) 2.575(6) no 55501
C(11) H(5) 3.372(6) no 55502
C(11) H(4) 3.314(7) no 55501
C(11) H(6) 2.704(7) no 55501
C(11) H(7) 2.711(6) no 55501
C(11) H(8) 3.341(7) no 55501
C(12) Pd(1) 2.838(3) yes 55501
C(12) C(1) 2.322(4) yes 55501
C(12) C(5) 2.597(5) yes 55501
C(12) C(13) 2.225(5) yes 55501
C(12) C(14) 2.259(5) yes 55501
C(12) C(15) 3.389(6) yes 55501
C(12) C(16) 3.225(5) yes 55501
C(12) C(21) 3.592(7) yes 55501
C(12) H(3) 2.844(5) no 55501
C(12) H(13) 2.912(6) no 55501
C(12) H(12) 2.803(6) no 55501
C(12) H(14) 3.365(6) no 55501
C(12) H(19) 3.100(6) no 55501
C(12) H(22) 3.243(7) no 55501
C(13) N(2) 2.337(5) yes 55501
C(13) C(12) 2.225(5) yes 55501
C(13) C(14) 1.543(6) yes 55501
C(13) C(15) 2.535(7) yes 55501
C(13) C(16) 2.529(6) yes 55501
C(13) H(14) 2.669(8) no 55501
C(13) H(15) 3.341(7) no 55501
C(13) H(16) 2.775(7) no 55501
C(13) H(17) 2.777(6) no 55501
C(13) H(18) 3.338(6) no 55501
C(13) H(19) 2.648(7) no 55501
C(14) Pd(1) 3.328(3) yes 55501
C(14) O(2) 2.402(4) yes 55501
C(14) C(12) 2.259(5) yes 55501
C(14) C(13) 1.543(6) yes 55501
C(14) H(13) 2.077(6) no 55501
C(14) H(12) 2.067(6) no 55501
C(14) H(14) 2.020(7) no 55501
C(14) H(15) 2.018(7) no 55501
C(14) H(16) 2.032(6) no 55501
C(14) H(17) 2.046(6) no 55501
C(14) H(18) 2.042(6) no 55501
C(14) H(19) 2.049(7) no 55501
C(15) O(2) 3.563(6) yes 55501
C(15) N(2) 2.466(6) yes 55501
C(15) C(12) 3.389(6) yes 55501
C(15) C(13) 2.535(7) yes 55501
C(15) C(16) 2.498(8) yes 55501
C(15) H(13) 3.108(7) no 55501
C(15) H(12) 2.502(7) no 55501
C(15) H(17) 2.670(8) no 55501
C(15) H(18) 2.695(7) no 55501
C(15) H(19) 3.311(8) no 55501
C(15) H(32) 3.214(9) no 56501
C(16) O(2) 3.359(5) yes 55501
C(16) N(2) 2.432(5) yes 55501
C(16) C(12) 3.225(5) yes 55501
C(16) C(13) 2.529(6) yes 55501
C(16) C(15) 2.498(8) yes 55501
C(16) H(2) 3.138(6) no 56501
C(16) H(10) 3.426(7) no 55504
C(16) H(13) 2.501(6) no 55501
C(16) H(12) 3.233(6) no 55501
C(16) H(14) 3.312(7) no 55501
C(16) H(15) 2.679(8) no 55501
C(16) H(16) 2.685(7) no 55501
C(17) O(3) 3.579(5) yes 55501
C(17) O(4) 3.588(5) yes 55501
C(17) N(3) 2.542(4) yes 55501
C(17) N(4) 2.546(5) yes 55501
C(17) C(19) 2.399(6) yes 55501
C(17) C(20) 2.752(5) yes 55501
C(17) C(21) 2.400(5) yes 55501
C(17) C(23) 2.308(5) yes 55501
C(17) C(28) 2.304(6) yes 55501
C(17) H(14) 3.341(6) no 55501
C(17) H(20) 3.256(6) no 55501
C(17) H(22) 3.258(5) no 55501
C(18) Pd(2) 2.866(3) yes 55501
C(18) O(3) 2.458(5) yes 55501
C(18) N(3) 2.360(4) yes 55501
C(18) C(20) 2.394(5) yes 55501
C(18) C(21) 2.775(6) yes 55501
C(18) C(22) 2.398(6) yes 55501
C(18) H(14) 3.313(7) no 55501
C(18) H(20) 2.052(5) no 55501
C(18) H(21) 3.253(5) no 55501
C(19) O(3) 3.092(5) yes 55501
C(19) C(17) 2.399(6) yes 55501
C(19) C(21) 2.410(7) yes 55501
C(19) C(22) 2.782(6) yes 55501
C(19) C(23) 2.579(5) yes 55501
C(19) H(14) 3.259(7) no 55501
C(19) H(21) 2.024(6) no 55501
C(19) H(22) 3.267(7) no 55501
C(20) C(17) 2.752(5) yes 55501
C(20) C(18) 2.394(5) yes 55501
C(20) C(22) 2.390(6) yes 55501
C(20) H(14) 3.261(7) no 55501
C(20) H(20) 2.039(7) no 55501
C(20) H(22) 2.038(7) no 55501
C(21) O(4) 3.099(6) yes 55501
C(21) N(2) 3.552(6) yes 55501
C(21) C(12) 3.592(7) yes 55501
C(21) C(17) 2.400(5) yes 55501
C(21) C(18) 2.775(6) yes 55501
C(21) C(19) 2.410(7) yes 55501
C(21) C(28) 2.579(6) yes 55501
C(21) H(14) 3.323(7) no 55501
C(21) H(20) 3.269(7) no 55501
C(21) H(21) 2.026(7) no 55501
C(22) Pd(2) 2.888(3) yes 55501
C(22) O(4) 2.453(5) yes 55501
C(22) N(4) 2.373(5) yes 55501
C(22) C(18) 2.398(6) yes 55501
C(22) C(19) 2.782(6) yes 55501
C(22) C(20) 2.390(6) yes 55501
C(22) H(14) 3.354(6) no 55501
C(22) H(21) 3.246(6) no 55501
C(22) H(22) 2.033(5) no 55501
C(23) Pd(2) 2.839(4) yes 55501
C(23) C(17) 2.308(5) yes 55501
C(23) C(19) 2.579(5) yes 55501
C(23) C(24) 2.222(6) yes 55501
C(23) C(25) 2.263(5) yes 55501
C(23) C(26) 3.196(5) yes 55501
C(23) C(27) 3.428(5) yes 55501
C(23) H(20) 2.823(5) no 55501
C(23) H(24) 2.753(6) no 55501
C(23) H(23) 2.945(6) no 55501
C(23) H(26) 3.051(6) no 55501
C(23) H(29) 3.434(5) no 55501
C(24) N(3) 2.337(6) yes 55501
C(24) C(23) 2.222(6) yes 55501
C(24) C(25) 1.544(6) yes 55501
C(24) C(26) 2.534(7) yes 55501
C(24) C(27) 2.541(6) yes 55501
C(24) H(25) 2.788(6) no 55501
C(24) H(26) 2.649(7) no 55501
C(24) H(27) 3.341(7) no 55501
C(24) H(28) 3.349(6) no 55501
C(24) H(29) 2.666(6) no 55501
C(24) H(30) 2.785(6) no 55501
C(25) Pd(2) 3.340(4) yes 55501
C(25) O(3) 2.388(4) yes 55501
C(25) C(23) 2.263(5) yes 55501
C(25) C(24) 1.544(6) yes 55501
C(25) H(24) 2.074(7) no 55501
C(25) H(23) 2.077(6) no 55501
C(25) H(25) 2.046(6) no 55501
C(25) H(26) 2.047(6) no 55501
C(25) H(27) 2.040(6) no 55501
C(25) H(28) 2.032(5) no 55501
C(25) H(29) 2.031(6) no 55501
C(25) H(30) 2.032(5) no 55501
C(26) O(3) 3.279(5) yes 55501
C(26) N(3) 2.451(5) yes 55501
C(26) C(23) 3.196(5) yes 55501
C(26) C(24) 2.534(7) yes 55501
C(26) C(27) 2.504(7) yes 55501
C(26) H(4) 3.286(6) no 65504
C(26) H(24) 3.270(7) no 55501
C(26) H(23) 2.524(7) no 55501
C(26) H(28) 2.700(6) no 55501
C(26) H(29) 3.318(7) no 55501
C(26) H(30) 2.672(7) no 55501
C(27) N(3) 2.471(5) yes 55501
C(27) C(23) 3.428(5) yes 55501
C(27) C(24) 2.541(6) yes 55501
C(27) C(26) 2.504(7) yes 55501
C(27) H(7) 3.221(5) no 65504
C(27) H(24) 2.525(6) no 55501
C(27) H(23) 3.072(6) no 55501
C(27) H(25) 2.671(6) no 55501
C(27) H(26) 3.317(6) no 55501
C(27) H(27) 2.703(7) no 55501
C(28) Pd(2) 2.832(4) yes 55501
C(28) C(17) 2.304(6) yes 55501
C(28) C(21) 2.579(6) yes 55501
C(28) C(29) 2.21(1) yes 55501
C(28) C(30) 2.263(6) yes 55501
C(28) C(31) 3.323(8) yes 55501
C(28) C(32) 3.302(6) yes 55501
C(28) H(22) 2.828(6) no 55501
C(28) H(31) 2.82(1) no 55501
C(28) H(32) 2.870(9) no 55501
C(28) H(35) 3.264(8) no 55501
C(28) H(37) 3.231(6) no 55501
C(29) N(4) 2.321(9) yes 55501
C(29) C(28) 2.21(1) yes 55501
C(29) C(31) 2.548(9) yes 55501
C(29) C(32) 2.50(1) yes 55501
C(29) H(3) 3.275(8) no 55501
C(29) H(16) 3.18(1) no 54501
C(29) H(33) 2.797(9) no 55501
C(29) H(34) 3.349(9) no 55501
C(29) H(35) 2.68(1) no 55501
C(29) H(36) 2.749(9) no 55501
C(29) H(37) 2.62(1) no 55501
C(29) H(38) 3.31(1) no 55501
C(30) Pd(2) 3.315(5) yes 55501
C(30) O(4) 2.402(5) yes 55501
C(30) C(28) 2.263(6) yes 55501
C(30) H(31) 2.041(9) no 55501
C(30) H(32) 2.082(9) no 55501
C(30) H(33) 2.024(9) no 55501
C(30) H(34) 2.021(7) no 55501
C(30) H(35) 2.026(9) no 55501
C(30) H(36) 2.020(7) no 55501
C(30) H(37) 2.020(8) no 55501
C(30) H(38) 2.007(8) no 55501
C(31) O(4) 3.480(7) yes 55501
C(31) N(4) 2.432(8) yes 55501
C(31) C(28) 3.323(8) yes 55501
C(31) C(29) 2.548(9) yes 55501
C(31) C(32) 2.447(9) yes 55501
C(31) H(31) 2.490(9) no 55501
C(31) H(32) 3.184(9) no 55501
C(31) H(36) 2.623(8) no 55501
C(31) H(37) 3.271(9) no 55501
C(31) H(38) 2.62(1) no 55501
C(32) O(4) 3.454(6) yes 55501
C(32) N(4) 2.426(6) yes 55501
C(32) C(28) 3.302(6) yes 55501
C(32) C(29) 2.50(1) yes 55501
C(32) C(31) 2.447(9) yes 55501
C(32) H(26) 3.224(7) no 54501
C(32) H(31) 3.13(1) no 55501
C(32) H(32) 2.484(9) no 55501
C(32) H(33) 2.61(1) no 55501
C(32) H(34) 2.640(8) no 55501
C(32) H(35) 3.267(9) no 55501
H(1) Cl(1) 3.132(4) no 54501
H(1) O(1) 2.930(4) no 55501
H(1) C(1) 3.260(4) no 55501
H(1) C(2) 2.046(4) no 55501
H(1) C(4) 2.036(5) no 55501
H(1) C(5) 3.268(5) no 55501
H(1) C(7) 2.844(5) no 55501
H(2) Cl(1) 3.113(4) no 54501
H(2) C(2) 3.258(5) no 55501
H(2) C(3) 2.027(5) no 55501
H(2) C(5) 2.024(5) no 55501
H(2) C(6) 3.260(5) no 55501
H(2) C(16) 3.138(6) no 54501
H(3) O(2) 2.918(4) no 55501
H(3) O(4) 2.936(5) no 55501
H(3) C(1) 3.267(5) no 55501
H(3) C(3) 3.269(5) no 55501
H(3) C(4) 2.040(5) no 55501
H(3) C(6) 2.052(5) no 55501
H(3) C(12) 2.844(5) no 55501
H(3) C(29) 3.275(8) no 55501
H(5) O(1) 2.001(5) no 55501
H(5) N(1) 3.078(5) no 55501
H(5) C(7) 2.949(5) no 55501
H(5) C(9) 2.080(5) no 55501
H(5) C(10) 3.055(6) no 55501
H(5) C(10) 3.039(6) no 54502
H(5) C(11) 2.575(6) no 55501
H(5) C(11) 3.372(6) no 54502
H(4) O(1) 2.007(5) no 55501
H(4) N(1) 2.828(5) no 55501
H(4) C(7) 2.743(5) no 55501
H(4) C(9) 2.087(6) no 55501
H(4) C(10) 2.531(6) no 55501
H(4) C(11) 3.314(7) no 55501
H(6) Pd(1) 3.464(4) no 55501
H(6) Cl(1) 2.742(4) no 55501
H(6) N(1) 2.675(4) no 55501
H(6) C(8) 3.350(6) no 55501
H(6) C(8) 3.409(7) no 55502
H(6) C(9) 2.041(5) no 55501
H(6) C(11) 2.704(7) no 55501
H(7) O(1) 2.956(5) no 55502
H(7) N(1) 3.300(4) no 55501
H(7) C(8) 2.785(6) no 55501
H(7) C(8) 3.275(7) no 55502
H(7) C(9) 2.049(5) no 55501
H(7) C(11) 2.711(6) no 55501
H(8) N(1) 2.683(5) no 55501
H(8) C(7) 3.483(5) no 55501
H(8) C(8) 2.672(6) no 55501
H(8) C(9) 2.054(6) no 55501
H(8) C(11) 3.341(7) no 55501
H(9) O(1) 3.019(6) no 55501
H(9) N(1) 2.593(6) no 55501
H(9) C(7) 2.985(7) no 55501
H(9) C(8) 2.678(7) no 55501
H(9) C(9) 2.043(7) no 55501
H(9) C(10) 3.338(7) no 55501
H(10) O(1) 2.638(5) no 55502
H(10) N(1) 3.250(6) no 55501
H(10) C(8) 2.830(7) no 55501
H(10) C(8) 3.269(6) no 55502
H(10) C(9) 2.049(7) no 55501
H(10) C(10) 2.696(7) no 55501
H(11) Pd(1) 3.440(5) no 55501
H(11) Cl(1) 3.210(5) no 55501
H(11) O(1) 3.502(5) no 55502
H(11) N(1) 2.587(6) no 55501
H(11) C(7) 3.546(6) no 55501
H(11) C(8) 3.362(7) no 55501
H(11) C(8) 3.490(6) no 55502
H(11) C(9) 2.037(7) no 55501
H(11) C(10) 2.727(7) no 55501
H(13) O(2) 2.002(5) no 55501
H(13) N(2) 3.035(5) no 55501
H(13) C(11) 3.587(8) no 55504
H(13) C(12) 2.912(6) no 55501
H(13) C(14) 2.077(6) no 55501
H(13) C(15) 3.108(7) no 55501
H(13) C(16) 2.501(6) no 55501
H(12) O(2) 2.000(6) no 55501
H(12) N(2) 2.904(5) no 55501
H(12) C(12) 2.803(6) no 55501
H(12) C(14) 2.067(6) no 55501
H(12) C(15) 2.502(7) no 55501
H(12) C(16) 3.233(6) no 55501
H(14) O(2) 3.516(6) no 55501
H(14) N(2) 2.646(6) no 55501
H(14) C(12) 3.365(6) no 55501
H(14) C(13) 2.669(8) no 55501
H(14) C(14) 2.020(7) no 55501
H(14) C(16) 3.312(7) no 55501
H(14) C(17) 3.341(6) no 55501
H(14) C(18) 3.313(7) no 55501
H(14) C(19) 3.259(7) no 55501
H(14) C(20) 3.261(7) no 55501
H(14) C(21) 3.323(7) no 55501
H(14) C(22) 3.354(6) no 55501
H(15) Pd(1) 3.467(5) no 55501
H(15) Cl(1) 2.886(4) no 55501
H(15) N(2) 2.649(6) no 55501
H(15) C(13) 3.341(7) no 55501
H(15) C(14) 2.018(7) no 55501
H(15) C(16) 2.679(8) no 55501
H(16) N(2) 3.284(5) no 55501
H(16) C(13) 2.775(7) no 55501
H(16) C(14) 2.032(6) no 55501
H(16) C(16) 2.685(7) no 55501
H(16) C(29) 3.18(1) no 56501
H(17) N(2) 3.256(5) no 55501
H(17) C(13) 2.777(6) no 55501
H(17) C(14) 2.046(6) no 55501
H(17) C(15) 2.670(8) no 55501
H(18) Pd(1) 3.468(4) no 55501
H(18) Cl(1) 3.283(5) no 55501
H(18) N(2) 2.610(5) no 55501
H(18) C(4) 3.281(5) no 56501
H(18) C(13) 3.338(6) no 55501
H(18) C(14) 2.042(6) no 55501
H(18) C(15) 2.695(7) no 55501
H(19) O(2) 3.172(5) no 55501
H(19) N(2) 2.606(6) no 55501
H(19) C(11) 3.386(7) no 55504
H(19) C(12) 3.100(6) no 55501
H(19) C(13) 2.648(7) no 55501
H(19) C(14) 2.049(7) no 55501
H(19) C(15) 3.311(8) no 55501
H(20) O(3) 2.903(5) no 55501
H(20) C(17) 3.256(6) no 55501
H(20) C(18) 2.052(5) no 55501
H(20) C(20) 2.039(7) no 55501
H(20) C(21) 3.269(7) no 55501
H(20) C(23) 2.823(5) no 55501
H(21) Pd(1) 3.448(5) no 55501
H(21) C(18) 3.253(5) no 55501
H(21) C(19) 2.024(6) no 55501
H(21) C(21) 2.026(7) no 55501
H(21) C(22) 3.246(6) no 55501
H(22) Pd(1) 3.336(4) no 55501
H(22) O(4) 2.911(6) no 55501
H(22) N(2) 3.362(6) no 55501
H(22) C(1) 2.928(6) no 55501
H(22) C(2) 3.539(5) no 55501
H(22) C(6) 3.017(6) no 55501
H(22) C(12) 3.243(7) no 55501
H(22) C(17) 3.258(5) no 55501
H(22) C(19) 3.267(7) no 55501
H(22) C(20) 2.038(7) no 55501
H(22) C(22) 2.033(5) no 55501
H(22) C(28) 2.828(6) no 55501
H(24) O(3) 2.003(5) no 55501
H(24) N(3) 2.851(6) no 55501
H(24) C(23) 2.753(6) no 55501
H(24) C(25) 2.074(7) no 55501
H(24) C(26) 3.270(7) no 55501
H(24) C(27) 2.525(6) no 55501
H(23) O(3) 1.999(5) no 55501
H(23) N(3) 3.075(6) no 55501
H(23) C(23) 2.945(6) no 55501
H(23) C(25) 2.077(6) no 55501
H(23) C(26) 2.524(7) no 55501
H(23) C(27) 3.072(6) no 55501
H(25) N(3) 3.273(5) no 55501
H(25) C(8) 3.310(6) no 65504
H(25) C(24) 2.788(6) no 55501
H(25) C(25) 2.046(6) no 55501
H(25) C(27) 2.671(6) no 55501
H(26) O(3) 3.053(5) no 55501
H(26) N(3) 2.631(5) no 55501
H(26) C(23) 3.051(6) no 55501
H(26) C(24) 2.649(7) no 55501
H(26) C(25) 2.047(6) no 55501
H(26) C(27) 3.317(6) no 55501
H(26) C(32) 3.224(7) no 56501
H(27) Pd(2) 3.584(4) no 55501
H(27) Cl(2) 3.290(5) no 55501
H(27) N(3) 2.625(5) no 55501
H(27) C(24) 3.341(7) no 55501
H(27) C(25) 2.040(6) no 55501
H(27) C(27) 2.703(7) no 55501
H(28) Pd(2) 3.431(4) no 55501
H(28) Cl(2) 2.841(5) no 55501
H(28) N(3) 2.652(5) no 55501
H(28) C(10) 3.494(5) no 65504
H(28) C(24) 3.349(6) no 55501
H(28) C(25) 2.032(5) no 55501
H(28) C(26) 2.700(6) no 55501
H(29) N(3) 2.659(5) no 55501
H(29) C(23) 3.434(5) no 55501
H(29) C(24) 2.666(6) no 55501
H(29) C(25) 2.031(6) no 55501
H(29) C(26) 3.318(7) no 55501
H(30) N(3) 3.286(5) no 55501
H(30) C(24) 2.785(6) no 55501
H(30) C(25) 2.032(5) no 55501
H(30) C(26) 2.672(7) no 55501
H(31) O(4) 1.955(9) no 55501
H(31) N(4) 2.931(9) no 55501
H(31) C(5) 3.499(8) no 55501
H(31) C(28) 2.82(1) no 55501
H(31) C(30) 2.041(9) no 55501
H(31) C(31) 2.490(9) no 55501
H(31) C(32) 3.13(1) no 55501
H(32) O(4) 1.995(9) no 55501
H(32) N(4) 2.983(9) no 55501
H(32) C(15) 3.214(9) no 54501
H(32) C(28) 2.870(9) no 55501
H(32) C(30) 2.082(9) no 55501
H(32) C(31) 3.184(9) no 55501
H(32) C(32) 2.484(9) no 55501
H(33) N(4) 3.251(8) no 55501
H(33) C(29) 2.797(9) no 55501
H(33) C(30) 2.024(9) no 55501
H(33) C(32) 2.61(1) no 55501
H(34) Pd(2) 3.468(7) no 55501
H(34) Cl(2) 2.996(7) no 55501
H(34) N(4) 2.607(7) no 55501
H(34) C(29) 3.349(9) no 55501
H(34) C(30) 2.021(7) no 55501
H(34) C(32) 2.640(8) no 55501
H(35) O(4) 3.376(7) no 55501
H(35) N(4) 2.624(9) no 55501
H(35) C(28) 3.264(8) no 55501
H(35) C(29) 2.68(1) no 55501
H(35) C(30) 2.026(9) no 55501
H(35) C(32) 3.267(9) no 55501
H(36) N(4) 3.248(6) no 55501
H(36) C(29) 2.749(9) no 55501
H(36) C(30) 2.020(7) no 55501
H(36) C(31) 2.623(8) no 55501
H(37) O(4) 3.342(7) no 55501
H(37) N(4) 2.612(6) no 55501
H(37) C(28) 3.231(6) no 55501
H(37) C(29) 2.62(1) no 55501
H(37) C(30) 2.020(8) no 55501
H(37) C(31) 3.271(9) no 55501
H(38) Pd(2) 3.402(5) no 55501
H(38) Cl(2) 2.983(5) no 55501
H(38) N(4) 2.600(6) no 55501
H(38) C(29) 3.31(1) no 55501
H(38) C(30) 2.007(8) no 55501
H(38) C(31) 2.62(1) no 55501

loop_
_geom_torsion_atom_site_label_1
_geom_torsion_atom_site_label_2
_geom_torsion_atom_site_label_3
_geom_torsion_atom_site_label_4
_geom_torsion
_geom_torsion_publ_flag
Cl(1) Pd(1) N(1) C(7) 177.5(3) yes
Cl(1) Pd(1) N(1) C(9) 6.9(4) yes
N(2) Pd(1) N(1) C(7) 0.7(4) yes
N(2) Pd(1) N(1) C(9) -169.9(3) yes
C(1) Pd(1) N(1) C(7) -0.1(3) yes
C(1) Pd(1) N(1) C(9) -170.7(4) yes
Cl(1) Pd(1) N(2) C(12) -177.1(3) yes
Cl(1) Pd(1) N(2) C(14) 7.0(4) yes
N(1) Pd(1) N(2) C(12) -0.3(5) yes
N(1) Pd(1) N(2) C(14) -176.2(3) yes
C(1) Pd(1) N(2) C(12) 0.5(3) yes
C(1) Pd(1) N(2) C(14) -175.4(4) yes
N(1) Pd(1) C(1) C(2) 0.1(3) yes
N(1) Pd(1) C(1) C(6) 178.7(3) yes
N(2) Pd(1) C(1) C(2) -179.6(3) yes
N(2) Pd(1) C(1) C(6) -1.0(3) yes
Cl(2) Pd(2) N(3) C(23) -175.4(3) yes
Cl(2) Pd(2) N(3) C(25) 3.0(4) yes
N(4) Pd(2) N(3) C(23) 6.4(5) yes
N(4) Pd(2) N(3) C(25) -175.2(3) yes
C(17) Pd(2) N(3) C(23) 1.7(3) yes
C(17) Pd(2) N(3) C(25) -179(623) yes
Cl(2) Pd(2) N(4) C(28) 179.6(3) yes
Cl(2) Pd(2) N(4) C(30) -5.2(5) yes
N(3) Pd(2) N(4) C(28) -2.2(5) yes
N(3) Pd(2) N(4) C(30) 173.0(3) yes
C(17) Pd(2) N(4) C(28) 2.5(3) yes
C(17) Pd(2) N(4) C(30) 177.7(5) yes
N(3) Pd(2) C(17) C(18) -2.8(3) yes
N(3) Pd(2) C(17) C(22) 177.4(3) yes
N(4) Pd(2) C(17) C(18) 179.0(3) yes
N(4) Pd(2) C(17) C(22) -0.8(3) yes
C(8) O(1) C(7) N(1) -8.7(4) yes
C(8) O(1) C(7) C(2) 172.9(3) yes
C(7) O(1) C(8) C(9) 17.8(4) yes
C(7) O(1) C(8) H(5) 136.7(5) no
C(7) O(1) C(8) H(4) -102.0(5) no
C(13) O(2) C(12) N(2) -4.3(5) yes
C(13) O(2) C(12) C(6) 176.6(4) yes
C(12) O(2) C(13) C(14) 8.3(5) yes
C(12) O(2) C(13) H(13) 128.3(5) no
C(12) O(2) C(13) H(12) -110.6(5) no
C(24) O(3) C(23) N(3) 8.9(5) yes
C(24) O(3) C(23) C(18) -168.8(4) yes
C(23) O(3) C(24) C(25) -16.1(4) yes
C(23) O(3) C(24) H(24) 103.2(5) no
C(23) O(3) C(24) H(23) -135.4(5) no
C(29) O(4) C(28) N(4) -1.4(6) yes
C(29) O(4) C(28) C(22) 179.6(4) yes
C(28) O(4) C(29) C(30) 1.7(7) yes
C(28) O(4) C(29) H(31) 118.3(8) no
C(28) O(4) C(29) H(32) -121.2(9) no
Pd(1) N(1) C(7) O(1) -178.4(3) yes
Pd(1) N(1) C(7) C(2) 0.0(5) yes
C(9) N(1) C(7) O(1) -5.1(5) yes
C(9) N(1) C(7) C(2) 173.4(3) yes
Pd(1) N(1) C(9) C(8) -173.7(3) yes
Pd(1) N(1) C(9) C(10) -55.5(5) yes
Pd(1) N(1) C(9) C(11) 67.8(5) yes
C(7) N(1) C(9) C(8) 15.4(4) yes
C(7) N(1) C(9) C(10) 133.6(3) yes
C(7) N(1) C(9) C(11) -103.1(3) yes
Pd(1) N(2) C(12) O(2) -179.1(3) yes
Pd(1) N(2) C(12) C(6) 0.0(5) yes
C(14) N(2) C(12) O(2) -2.0(5) yes
C(14) N(2) C(12) C(6) 177.1(3) yes
Pd(1) N(2) C(14) C(13) -177.1(4) yes
Pd(1) N(2) C(14) C(15) -56.8(5) yes
Pd(1) N(2) C(14) C(16) 66.1(5) yes
C(12) N(2) C(14) C(13) 6.9(4) yes
C(12) N(2) C(14) C(15) 127.2(3) yes
C(12) N(2) C(14) C(16) -109.9(3) yes
Pd(2) N(3) C(23) O(3) -178.3(3) yes
Pd(2) N(3) C(23) C(18) -0.5(5) yes
C(25) N(3) C(23) O(3) 2.8(5) yes
C(25) N(3) C(23) C(18) -179.4(3) yes
Pd(2) N(3) C(25) C(24) 169.2(3) yes
Pd(2) N(3) C(25) C(26) -73.5(5) yes
Pd(2) N(3) C(25) C(27) 49.6(5) yes
C(23) N(3) C(25) C(24) -12.3(4) yes
C(23) N(3) C(25) C(26) 104.9(3) yes
C(23) N(3) C(25) C(27) -132.0(3) yes
Pd(2) N(4) C(28) O(4) 177.0(3) yes
Pd(2) N(4) C(28) C(22) -4.0(6) yes
C(30) N(4) C(28) O(4) 0.5(6) yes
C(30) N(4) C(28) C(22) 179.4(4) yes
Pd(2) N(4) C(30) C(29) -174.6(5) yes
Pd(2) N(4) C(30) C(31) 64.4(6) yes
Pd(2) N(4) C(30) C(32) -56.8(6) yes
C(28) N(4) C(30) C(29) 0.6(6) yes
C(28) N(4) C(30) C(31) -120.4(5) yes
C(28) N(4) C(30) C(32) 118.4(4) yes
Pd(1) C(1) C(2) C(3) 177.9(3) yes
Pd(1) C(1) C(2) C(7) -0.1(4) yes
C(6) C(1) C(2) C(3) -0.7(6) yes
C(6) C(1) C(2) C(7) -178.7(3) yes
Pd(1) C(1) C(6) C(5) -177.2(3) yes
Pd(1) C(1) C(6) C(12) 1.2(4) yes
C(2) C(1) C(6) C(5) 1.4(6) yes
C(2) C(1) C(6) C(12) 179.8(3) yes
C(1) C(2) C(3) C(4) -0.2(6) yes
C(1) C(2) C(3) H(1) 179.6(5) no
C(7) C(2) C(3) C(4) 177.3(4) yes
C(7) C(2) C(3) H(1) -2.9(8) no
C(1) C(2) C(7) O(1) 178.4(4) yes
C(1) C(2) C(7) N(1) 0.1(5) yes
C(3) C(2) C(7) O(1) 0.7(7) yes
C(3) C(2) C(7) N(1) -177.7(4) yes
C(2) C(3) C(4) C(5) 0.3(7) yes
C(2) C(3) C(4) H(2) -179.5(5) no
H(1) C(3) C(4) C(5) -179.5(5) no
H(1) C(3) C(4) H(2) 0.7(9) no
C(3) C(4) C(5) C(6) 0.4(7) yes
C(3) C(4) C(5) H(3) -179(359) no
H(2) C(4) C(5) C(6) -179(359) no
H(2) C(4) C(5) H(3) 0.1(8) no
C(4) C(5) C(6) C(1) -1.2(6) yes
C(4) C(5) C(6) C(12) -179.2(4) yes
H(3) C(5) C(6) C(1) 178.9(5) no
H(3) C(5) C(6) C(12) 0.9(8) no
C(1) C(6) C(12) O(2) 178.3(4) yes
C(1) C(6) C(12) N(2) -0.8(5) yes
C(5) C(6) C(12) O(2) -3.5(7) yes
C(5) C(6) C(12) N(2) 177.4(4) yes
O(1) C(8) C(9) N(1) -19.8(5) yes
O(1) C(8) C(9) C(10) -138.1(4) yes
O(1) C(8) C(9) C(11) 94.2(4) yes
H(5) C(8) C(9) N(1) -138.6(5) no
H(5) C(8) C(9) C(10) 103.1(5) no
H(5) C(8) C(9) C(11) -24.6(6) no
H(4) C(8) C(9) N(1) 99.9(5) no
H(4) C(8) C(9) C(10) -18.4(6) no
H(4) C(8) C(9) C(11) -146.1(5) no
N(1) C(9) C(10) H(6) 60.5(6) no
N(1) C(9) C(10) H(7) -179(359) no
N(1) C(9) C(10) H(8) -59.4(5) no
C(8) C(9) C(10) H(6) 171.7(5) no
C(8) C(9) C(10) H(7) -68.6(5) no
C(8) C(9) C(10) H(8) 51.8(5) no
C(11) C(9) C(10) H(6) -60.0(5) no
C(11) C(9) C(10) H(7) 59.7(5) no
C(11) C(9) C(10) H(8) -179(719) no
N(1) C(9) C(11) H(9) 59.9(5) no
N(1) C(9) C(11) H(10) -179(359) no
N(1) C(9) C(11) H(11) -59.8(5) no
C(8) C(9) C(11) H(9) -49.7(5) no
C(8) C(9) C(11) H(10) 70.6(5) no
C(8) C(9) C(11) H(11) -169.4(4) no
C(10) C(9) C(11) H(9) -177.1(4) no
C(10) C(9) C(11) H(10) -56.8(5) no
C(10) C(9) C(11) H(11) 63.2(5) no
O(2) C(13) C(14) N(2) -9.1(5) yes
O(2) C(13) C(14) C(15) -128.4(5) yes
O(2) C(13) C(14) C(16) 105.3(4) yes
H(13) C(13) C(14) N(2) -128.9(5) no
H(13) C(13) C(14) C(15) 111.8(6) no
H(13) C(13) C(14) C(16) -14.6(6) no
H(12) C(13) C(14) N(2) 110.2(5) no
H(12) C(13) C(14) C(15) -9.1(6) no
H(12) C(13) C(14) C(16) -135.5(5) no
N(2) C(14) C(15) H(14) -59.5(5) no
N(2) C(14) C(15) H(15) 60.1(6) no
N(2) C(14) C(15) H(16) -179.7(5) no
C(13) C(14) C(15) H(14) 53.5(6) no
C(13) C(14) C(15) H(15) 173.1(5) no
C(13) C(14) C(15) H(16) -66.7(6) no
C(16) C(14) C(15) H(14) 179.7(4) no
C(16) C(14) C(15) H(15) -60.7(6) no
C(16) C(14) C(15) H(16) 59.4(6) no
N(2) C(14) C(16) H(17) 179.3(5) no
N(2) C(14) C(16) H(18) -60.9(5) no
N(2) C(14) C(16) H(19) 59.1(5) no
C(13) C(14) C(16) H(17) 69.4(5) no
C(13) C(14) C(16) H(18) -170.8(4) no
C(13) C(14) C(16) H(19) -50.8(5) no
C(15) C(14) C(16) H(17) -57.7(5) no
C(15) C(14) C(16) H(18) 62.1(5) no
C(15) C(14) C(16) H(19) -177.9(4) no
Pd(2) C(17) C(18) C(19) -178.1(4) yes
Pd(2) C(17) C(18) C(23) 3.2(5) yes
C(22) C(17) C(18) C(19) 1.8(6) yes
C(22) C(17) C(18) C(23) -177.0(4) yes
Pd(2) C(17) C(22) C(21) 179.3(4) yes
Pd(2) C(17) C(22) C(28) -0.9(5) yes
C(18) C(17) C(22) C(21) -0.5(6) yes
C(18) C(17) C(22) C(28) 179.3(4) yes
C(17) C(18) C(19) C(20) -1.8(7) yes
C(17) C(18) C(19) H(20) 178.9(6) no
C(23) C(18) C(19) C(20) 176.6(4) yes
C(23) C(18) C(19) H(20) -2.6(9) no
C(17) C(18) C(23) O(3) 176.0(4) yes
C(17) C(18) C(23) N(3) -1.6(5) yes
C(19) C(18) C(23) O(3) -2.6(7) yes
C(19) C(18) C(23) N(3) 179.8(4) yes
C(18) C(19) C(20) C(21) 0.6(8) yes
C(18) C(19) C(20) H(21) 179.4(6) no
H(20) C(19) C(20) C(21) 179(719) no
H(20) C(19) C(20) H(21) -1(1) no
C(19) C(20) C(21) C(22) 0.6(8) yes
C(19) C(20) C(21) H(22) -179.1(6) no
H(21) C(20) C(21) C(22) -178.2(6) no
H(21) C(20) C(21) H(22) 2(1) no
C(20) C(21) C(22) C(17) -0.7(7) yes
C(20) C(21) C(22) C(28) 179.6(5) yes
H(22) C(21) C(22) C(17) 179.1(6) no
H(22) C(21) C(22) C(28) -0.6(9) no
C(17) C(22) C(28) O(4) -177.8(4) yes
C(17) C(22) C(28) N(4) 3.3(6) yes
C(21) C(22) C(28) O(4) 1.9(8) yes
C(21) C(22) C(28) N(4) -177.0(5) yes
O(3) C(24) C(25) N(3) 16.9(4) yes
O(3) C(24) C(25) C(26) -98.4(4) yes
O(3) C(24) C(25) C(27) 135.2(4) yes
H(24) C(24) C(25) N(3) -102.6(5) no
H(24) C(24) C(25) C(26) 142.1(5) no
H(24) C(24) C(25) C(27) 15.7(6) no
H(23) C(24) C(25) N(3) 136.2(5) no
H(23) C(24) C(25) C(26) 20.9(6) no
H(23) C(24) C(25) C(27) -105.5(5) no
N(3) C(25) C(26) H(25) 179(804) no
N(3) C(25) C(26) H(26) -59.8(6) no
N(3) C(25) C(26) H(27) 60.1(5) no
C(24) C(25) C(26) H(25) -69.9(5) no
C(24) C(25) C(26) H(26) 50.3(6) no
C(24) C(25) C(26) H(27) 170.2(4) no
C(27) C(25) C(26) H(25) 57.2(6) no
C(27) C(25) C(26) H(26) 177.4(5) no
C(27) C(25) C(26) H(27) -62.7(6) no
N(3) C(25) C(27) H(28) -59.6(5) no
N(3) C(25) C(27) H(29) 60.4(6) no
N(3) C(25) C(27) H(30) -179.6(5) no
C(24) C(25) C(27) H(28) -171.6(4) no
C(24) C(25) C(27) H(29) -51.6(6) no
C(24) C(25) C(27) H(30) 68.4(6) no
C(26) C(25) C(27) H(28) 62.0(5) no
C(26) C(25) C(27) H(29) -178.0(5) no
C(26) C(25) C(27) H(30) -58.0(6) no
O(4) C(29) C(30) N(4) -1.4(7) yes
O(4) C(29) C(30) C(31) 116.3(6) yes
O(4) C(29) C(30) C(32) -118.1(7) yes
H(31) C(29) C(30) N(4) -118.1(8) no
H(31) C(29) C(30) C(31) 0(1) no
H(31) C(29) C(30) C(32) 125.3(9) no
H(32) C(29) C(30) N(4) 121.5(9) no
H(32) C(29) C(30) C(31) -120.8(9) no
H(32) C(29) C(30) C(32) 4(1) no
N(4) C(30) C(31) H(33) -179.1(7) no
N(4) C(30) C(31) H(34) -59.2(7) no
N(4) C(30) C(31) H(35) 60.8(8) no
C(29) C(30) C(31) H(33) 68.4(8) no
C(29) C(30) C(31) H(34) -171.7(5) no
C(29) C(30) C(31) H(35) -51.7(8) no
C(32) C(30) C(31) H(33) -58.0(8) no
C(32) C(30) C(31) H(34) 61.9(7) no
C(32) C(30) C(31) H(35) -178.1(6) no
N(4) C(30) C(32) H(36) 179(508) no
N(4) C(30) C(32) H(37) -59.7(7) no
N(4) C(30) C(32) H(38) 60.1(7) no
C(29) C(30) C(32) H(36) -69.1(7) no
C(29) C(30) C(32) H(37) 51.3(8) no
C(29) C(30) C(32) H(38) 171.1(6) no
C(31) C(30) C(32) H(36) 58.8(6) no
C(31) C(30) C(32) H(37) 179.3(6) no
C(31) C(30) C(32) H(38) -61.0(7) no
